data_7700190
loop_
_publ_author_name
'Gupta, Anand'
'Deka, Rajesh'
'Sarkar, Arup'
'Singh, Harkesh B.'
'Butcher, Ray J.'

_publ_section_title
;
 Oxidation behavior of intramolecularly coordinated unsymmetrical
 diorganotellurides: isolation of novel tetraorganoditelluronic acids,
 [RR'Te(\m-O)(OH)<sub>2</sub>]<sub>2</sub>.
;
_journal_issue 29
_journal_name_full 'Dalton transactions (Cambridge, England : 2003)'
_journal_page_first 10979
_journal_page_last 10985
_journal_paper_doi 10.1039/c9dt01926j
_journal_volume 48
_journal_year 2019
_chemical_formula_moiety 'C32 H42 N2 O6 Te2'
_chemical_formula_sum 'C32 H42 N2 O6 Te2'
_chemical_formula_weight 805.87
_space_group_crystal_system monoclinic
_space_group_IT_number 14
_space_group_name_Hall '-P 2ybc'
_space_group_name_H-M_alt 'P 1 21/c 1'
_symmetry_space_group_name_Hall '-P 2ybc'
_symmetry_space_group_name_H-M 'P 1 21/c 1'
_atom_sites_solution_hydrogens geom
_audit_creation_method SHELXL-2014/7
_audit_update_record
;
2017-07-11 deposited with the CCDC.    2019-06-04 downloaded from the CCDC.
;
_cell_angle_alpha 90
_cell_angle_beta 104.004(5)
_cell_angle_gamma 90
_cell_formula_units_Z 2
_cell_length_a 9.7975(6)
_cell_length_b 9.4758(3)
_cell_length_c 17.8984(7)
_cell_measurement_reflns_used 7285
_cell_measurement_temperature 100(2)
_cell_measurement_theta_max 30.8730
_cell_measurement_theta_min 2.1520
_cell_volume 1612.29(13)
_computing_cell_refinement 'CrysAlisPro 1.171.38.43 (Rigaku OD, 2015)'
_computing_data_collection 'CrysAlisPro 1.171.38.43 (Rigaku OD, 2015)'
_computing_data_reduction 'CrysAlisPro 1.171.38.43 (Rigaku OD, 2015)'
_computing_molecular_graphics 'SHELXTL (Sheldrick, 2008)'
_computing_publication_material 'SHELXTL (Sheldrick, 2008)'
_computing_structure_refinement 'SHELXL-2014/7 (Sheldrick, 2008)'
_computing_structure_solution 'Shelxt (Sheldrick, 2015)'
_diffrn_ambient_temperature 100(2)
_diffrn_measured_fraction_theta_full 0.998
_diffrn_measured_fraction_theta_max 0.919
_diffrn_measurement_device_type 'dtrek-CrysAlisPro-abstract goniometer imported'
_diffrn_measurement_method '\w scans'
_diffrn_radiation_type MoK\a
_diffrn_radiation_wavelength 0.71073
_diffrn_reflns_av_R_equivalents 0.0810
_diffrn_reflns_av_unetI/netI 0.0582
_diffrn_reflns_Laue_measured_fraction_full 0.998
_diffrn_reflns_Laue_measured_fraction_max 0.919
_diffrn_reflns_limit_h_max 13
_diffrn_reflns_limit_h_min -14
_diffrn_reflns_limit_k_max 13
_diffrn_reflns_limit_k_min -13
_diffrn_reflns_limit_l_max 25
_diffrn_reflns_limit_l_min -22
_diffrn_reflns_number 24010
_diffrn_reflns_point_group_measured_fraction_full 0.998
_diffrn_reflns_point_group_measured_fraction_max 0.919
_diffrn_reflns_theta_full 25.500
_diffrn_reflns_theta_max 31.174
_diffrn_reflns_theta_min 2.142
_diffrn_source 'fine-focus sealed X-ray tube'
_exptl_absorpt_coefficient_mu 1.854
_exptl_absorpt_correction_T_max 1.00000
_exptl_absorpt_correction_T_min 0.54035
_exptl_absorpt_correction_type multi-scan
_exptl_absorpt_process_details
;
CrysAlisPro 1.171.38.43 (Rigaku Oxford Diffraction, 2015)
Empirical absorption correction using spherical harmonics,
 implemented in SCALE3 ABSPACK scaling algorithm.
;
_exptl_crystal_colour colourless
_exptl_crystal_density_diffrn 1.660
_exptl_crystal_description block
_exptl_crystal_F_000 800
_exptl_crystal_size_max 0.090
_exptl_crystal_size_mid 0.086
_exptl_crystal_size_min 0.049
_refine_diff_density_max 1.430
_refine_diff_density_min -1.158
_refine_diff_density_rms 0.158
_refine_ls_extinction_method none
_refine_ls_goodness_of_fit_ref 1.063
_refine_ls_hydrogen_treatment constr
_refine_ls_matrix_type full
_refine_ls_number_parameters 197
_refine_ls_number_reflns 4793
_refine_ls_number_restraints 0
_refine_ls_restrained_S_all 1.063
_refine_ls_R_factor_all 0.0815
_refine_ls_R_factor_gt 0.0579
_refine_ls_shift/su_max 0.001
_refine_ls_shift/su_mean 0.000
_refine_ls_structure_factor_coef Fsqd
_refine_ls_weighting_details 'w=1/[\s^2^(Fo^2^)+(0.0472P)^2^+4.3847P] where P=(Fo^2^+2Fc^2^)/3'
_refine_ls_weighting_scheme calc
_refine_ls_wR_factor_gt 0.1145
_refine_ls_wR_factor_ref 0.1249
_reflns_Friedel_coverage 0.000
_reflns_number_gt 3728
_reflns_number_total 4793
_reflns_threshold_expression 'I > 2\s(I)'
_cod_data_source_file c9dt01926j2.cif
_cod_data_source_block 10
_cod_depositor_comments 'Adding full bibliography for 7700187--7700190.cif.'
_cod_database_code 7700190
_shelx_shelxl_version_number 2014/7
_shelx_space_group_comment
;
The symmetry employed for this shelxl refinement is uniquely defined
by the following loop, which should always be used as a source of
symmetry information in preference to the above space-group names.
They are only intended as comments.
;

loop_
_space_group_symop_operation_xyz
'x, y, z'
'-x, y+1/2, -z+1/2'
'-x, -y, -z'
'x, -y-1/2, z-1/2'

loop_
_atom_site_label
_atom_site_type_symbol
_atom_site_fract_x
_atom_site_fract_y
_atom_site_fract_z
_atom_site_U_iso_or_equiv
_atom_site_adp_type
_atom_site_occupancy
_atom_site_site_symmetry_order
_atom_site_calc_flag
_atom_site_refinement_flags_posn
_atom_site_refinement_flags_adp
Te Te 0.39983(3) 0.58202(3) 0.43576(2) 0.02830(10) Uani 1 1 d . .
O1 O 0.5623(4) 0.6289(4) 0.3941(2) 0.0365(8) Uani 1 1 d . .
H1O H 0.6367 0.6038 0.4256 0.10(3) Uiso 1 1 calc R .
O2 O 0.2466(4) 0.5208(4) 0.4801(2) 0.0363(8) Uani 1 1 d . .
H2O H 0.2188 0.5892 0.5023 0.08(3) Uiso 1 1 calc R .
O3 O 0.4791(4) 0.3904(3) 0.45949(18) 0.0299(7) Uani 1 1 d . .
N1 N 0.1817(5) 0.7326(5) 0.5605(3) 0.0427(10) Uani 1 1 d . .
C1 C 0.3440(5) 0.8018(5) 0.4285(3) 0.0335(10) Uani 1 1 d . .
C2 C 0.3512(6) 0.8623(5) 0.3579(3) 0.0389(11) Uani 1 1 d . .
H2A H 0.3700 0.8046 0.3182 0.047 Uiso 1 1 calc R U
C3 C 0.3307(6) 1.0075(6) 0.3460(4) 0.0462(14) Uani 1 1 d . .
H3A H 0.3347 1.0486 0.2982 0.055 Uiso 1 1 calc R U
C4 C 0.3046(6) 1.0902(6) 0.4044(4) 0.0522(16) Uani 1 1 d . .
H4A H 0.2919 1.1890 0.3970 0.063 Uiso 1 1 calc R U
C5 C 0.2969(6) 1.0301(6) 0.4737(4) 0.0450(13) Uani 1 1 d . .
H5A H 0.2793 1.0893 0.5132 0.054 Uiso 1 1 calc R U
C6 C 0.3142(5) 0.8847(5) 0.4876(3) 0.0343(11) Uani 1 1 d . .
C7 C 0.3027(6) 0.8289(6) 0.5647(3) 0.0405(12) Uani 1 1 d . .
H7A H 0.3905 0.7780 0.5889 0.049 Uiso 1 1 calc R U
H7B H 0.2940 0.9096 0.5983 0.049 Uiso 1 1 calc R U
C9 C 0.0458(7) 0.8029(7) 0.5298(4) 0.0522(15) Uani 1 1 d . .
H9A H -0.0306 0.7346 0.5261 0.078 Uiso 1 1 calc R U
H9B H 0.0432 0.8411 0.4786 0.078 Uiso 1 1 calc R U
H9C H 0.0344 0.8800 0.5643 0.078 Uiso 1 1 calc R U
C10 C 0.1832(8) 0.6724(8) 0.6367(4) 0.0600(17) Uani 1 1 d . .
H10A H 0.0977 0.6166 0.6333 0.090 Uiso 1 1 calc R U
H10B H 0.1870 0.7490 0.6740 0.090 Uiso 1 1 calc R U
H10C H 0.2659 0.6117 0.6535 0.090 Uiso 1 1 calc R U
C11 C 0.2923(6) 0.5082(5) 0.3230(3) 0.0427(13) Uani 1 1 d . .
C12 C 0.1553(7) 0.5287(7) 0.2887(4) 0.0514(15) Uani 1 1 d . .
C13 C 0.0986(9) 0.4578(7) 0.2153(4) 0.0608(18) Uani 1 1 d . .
H13A H 0.0031 0.4704 0.1886 0.073 Uiso 1 1 calc R U
C14 C 0.1830(7) 0.3754(8) 0.1864(4) 0.0608(18) Uani 1 1 d . .
H14A H 0.1429 0.3269 0.1398 0.073 Uiso 1 1 calc R U
C15 C 0.3249(8) 0.3551(7) 0.2191(4) 0.0580(16) Uani 1 1 d . .
H15A H 0.3802 0.2972 0.1945 0.070 Uiso 1 1 calc R U
C16 C 0.3826(8) 0.4189(6) 0.2864(3) 0.0523(15) Uani 1 1 d . .
H16A H 0.4797 0.4071 0.3101 0.063 Uiso 1 1 calc R U
C17 C 0.0631(8) 0.6157(7) 0.3195(4) 0.0600(17) Uani 1 1 d . .
H17A H 0.1032 0.7107 0.3291 0.090 Uiso 1 1 calc R U
H17B H 0.0516 0.5750 0.3680 0.090 Uiso 1 1 calc R U
H17C H -0.0287 0.6211 0.2826 0.090 Uiso 1 1 calc R U

loop_
_atom_site_aniso_label
_atom_site_aniso_U_11
_atom_site_aniso_U_22
_atom_site_aniso_U_33
_atom_site_aniso_U_23
_atom_site_aniso_U_13
_atom_site_aniso_U_12
Te 0.03501(17) 0.02021(15) 0.02831(16) 0.00010(11) 0.00498(11) 0.00096(12)
O1 0.042(2) 0.0313(17) 0.0383(19) 0.0057(15) 0.0127(17) 0.0010(16)
O2 0.0355(19) 0.0321(18) 0.0411(19) 0.0031(16) 0.0093(15) 0.0036(15)
O3 0.0397(18) 0.0194(15) 0.0287(15) -0.0012(12) 0.0046(14) 0.0029(13)
N1 0.046(3) 0.040(2) 0.043(2) 0.005(2) 0.013(2) 0.008(2)
C1 0.033(2) 0.020(2) 0.042(3) 0.0010(19) 0.000(2) 0.0025(18)
C2 0.041(3) 0.029(2) 0.043(3) 0.003(2) 0.002(2) -0.002(2)
C3 0.041(3) 0.032(3) 0.060(4) 0.015(3) 0.002(3) -0.004(2)
C4 0.043(3) 0.022(2) 0.085(5) 0.006(3) 0.002(3) 0.001(2)
C5 0.038(3) 0.031(3) 0.061(4) -0.008(3) 0.003(3) 0.004(2)
C6 0.029(2) 0.026(2) 0.044(3) -0.0035(19) 0.001(2) 0.0020(18)
C7 0.041(3) 0.037(3) 0.042(3) -0.011(2) 0.006(2) 0.010(2)
C9 0.048(3) 0.051(3) 0.057(4) 0.001(3) 0.011(3) 0.008(3)
C10 0.068(4) 0.068(4) 0.049(3) 0.013(3) 0.023(3) 0.020(3)
C11 0.060(4) 0.027(3) 0.036(3) 0.009(2) 0.001(2) -0.010(2)
C12 0.053(4) 0.041(3) 0.058(4) 0.012(3) 0.008(3) -0.003(3)
C13 0.085(5) 0.046(3) 0.046(3) -0.001(3) 0.006(3) -0.022(3)
C14 0.052(4) 0.074(5) 0.051(4) 0.011(3) 0.000(3) -0.014(3)
C15 0.073(5) 0.053(4) 0.051(4) -0.003(3) 0.020(3) -0.004(3)
C16 0.070(4) 0.045(3) 0.036(3) 0.003(2) 0.002(3) -0.017(3)
C17 0.068(4) 0.045(3) 0.063(4) -0.001(3) 0.010(3) -0.007(3)

loop_
_atom_type_symbol
_atom_type_description
_atom_type_scat_dispersion_real
_atom_type_scat_dispersion_imag
_atom_type_scat_source
C C 0.0033 0.0016 'International Tables Vol C Tables 4.2.6.8 and 6.1.1.4'
H H 0.0000 0.0000 'International Tables Vol C Tables 4.2.6.8 and 6.1.1.4'
N N 0.0061 0.0033 'International Tables Vol C Tables 4.2.6.8 and 6.1.1.4'
O O 0.0106 0.0060 'International Tables Vol C Tables 4.2.6.8 and 6.1.1.4'
Te Te -0.5308 1.6751 'International Tables Vol C Tables 4.2.6.8 and 6.1.1.4'

loop_
_geom_angle_atom_site_label_1
_geom_angle_atom_site_label_2
_geom_angle_atom_site_label_3
_geom_angle
_geom_angle_site_symmetry_1
_geom_angle_site_symmetry_3
O2 Te O1 175.20(14) . .
O2 Te O3 89.87(14) . 3_666
O1 Te O3 88.54(15) . 3_666
O2 Te O3 86.59(15) . .
O1 Te O3 88.66(15) . .
O3 Te O3 78.67(13) 3_666 .
O2 Te C1 95.96(18) . .
O1 Te C1 88.60(18) . .
O3 Te C1 90.87(15) 3_666 .
O3 Te C1 169.25(16) . .
O2 Te C11 91.96(19) . .
O1 Te C11 88.6(2) . .
O3 Te C11 167.30(17) 3_666 .
O3 Te C11 88.90(17) . .
C1 Te C11 101.43(19) . .
O2 Te Te 87.71(10) . 3_666
O1 Te Te 88.19(11) . 3_666
O3 Te Te 39.35(8) 3_666 3_666
O3 Te Te 39.32(9) . 3_666
C1 Te Te 130.18(13) . 3_666
C11 Te Te 128.17(14) . 3_666
Te O1 H1O 109.5 . .
Te O2 H2O 109.5 . .
Te O3 Te 101.33(13) 3_666 .
C9 N1 C10 109.0(5) . .
C9 N1 C7 112.3(5) . .
C10 N1 C7 111.2(5) . .
C2 C1 C6 120.9(4) . .
C2 C1 Te 112.5(4) . .
C6 C1 Te 126.3(4) . .
C3 C2 C1 120.2(5) . .
C3 C2 H2A 119.9 . .
C1 C2 H2A 119.9 . .
C4 C3 C2 119.3(5) . .
C4 C3 H3A 120.4 . .
C2 C3 H3A 120.4 . .
C5 C4 C3 120.4(5) . .
C5 C4 H4A 119.8 . .
C3 C4 H4A 119.8 . .
C4 C5 C6 122.2(5) . .
C4 C5 H5A 118.9 . .
C6 C5 H5A 118.9 . .
C5 C6 C1 117.0(5) . .
C5 C6 C7 118.3(5) . .
C1 C6 C7 124.7(4) . .
N1 C7 C6 113.9(4) . .
N1 C7 H7A 108.8 . .
C6 C7 H7A 108.8 . .
N1 C7 H7B 108.8 . .
C6 C7 H7B 108.8 . .
H7A C7 H7B 107.7 . .
N1 C9 H9A 109.5 . .
N1 C9 H9B 109.5 . .
H9A C9 H9B 109.5 . .
N1 C9 H9C 109.5 . .
H9A C9 H9C 109.5 . .
H9B C9 H9C 109.5 . .
N1 C10 H10A 109.5 . .
N1 C10 H10B 109.5 . .
H10A C10 H10B 109.5 . .
N1 C10 H10C 109.5 . .
H10A C10 H10C 109.5 . .
H10B C10 H10C 109.5 . .
C12 C11 C16 120.9(5) . .
C12 C11 Te 125.9(5) . .
C16 C11 Te 113.0(4) . .
C11 C12 C17 124.1(6) . .
C11 C12 C13 117.6(6) . .
C17 C12 C13 118.3(6) . .
C14 C13 C12 118.9(7) . .
C14 C13 H13A 120.5 . .
C12 C13 H13A 120.5 . .
C13 C14 C15 124.9(7) . .
C13 C14 H14A 117.5 . .
C15 C14 H14A 117.5 . .
C16 C15 C14 118.5(7) . .
C16 C15 H15A 120.7 . .
C14 C15 H15A 120.7 . .
C15 C16 C11 119.0(6) . .
C15 C16 H16A 120.5 . .
C11 C16 H16A 120.5 . .
C12 C17 H17A 109.5 . .
C12 C17 H17B 109.5 . .
H17A C17 H17B 109.5 . .
C12 C17 H17C 109.5 . .
H17A C17 H17C 109.5 . .
H17B C17 H17C 109.5 . .

loop_
_geom_bond_atom_site_label_1
_geom_bond_atom_site_label_2
_geom_bond_distance
_geom_bond_site_symmetry_2
Te O2 1.948(3) .
Te O1 1.965(4) .
Te O3 1.978(3) 3_666
Te O3 1.980(3) .
Te C1 2.149(5) .
Te C11 2.154(5) .
Te Te 3.0615(6) 3_666
O1 H1O 0.8400 .
O2 H2O 0.8400 .
O3 Te 1.978(3) 3_666
N1 C9 1.471(7) .
N1 C10 1.476(7) .
N1 C7 1.483(7) .
C1 C2 1.404(7) .
C1 C6 1.405(7) .
C2 C3 1.399(7) .
C2 H2A 0.9500 .
C3 C4 1.379(9) .
C3 H3A 0.9500 .
C4 C5 1.383(9) .
C4 H4A 0.9500 .
C5 C6 1.403(7) .
C5 H5A 0.9500 .
C6 C7 1.507(8) .
C7 H7A 0.9900 .
C7 H7B 0.9900 .
C9 H9A 0.9800 .
C9 H9B 0.9800 .
C9 H9C 0.9800 .
C10 H10A 0.9800 .
C10 H10B 0.9800 .
C10 H10C 0.9800 .
C11 C12 1.349(8) .
C11 C16 1.487(9) .
C12 C17 1.428(9) .
C12 C13 1.461(9) .
C13 C14 1.328(11) .
C13 H13A 0.9500 .
C14 C15 1.385(10) .
C14 H14A 0.9500 .
C15 C16 1.344(8) .
C15 H15A 0.9500 .
C16 H16A 0.9500 .
C17 H17A 0.9800 .
C17 H17B 0.9800 .
C17 H17C 0.9800 .

loop_
_geom_hbond_atom_site_label_D
_geom_hbond_atom_site_label_H
_geom_hbond_atom_site_label_A
_geom_hbond_distance_DH
_geom_hbond_distance_HA
_geom_hbond_distance_DA
_geom_hbond_angle_DHA
_geom_hbond_site_symmetry_A
O2 H2O N1 0.84 1.80 2.636(6) 171.9 .
C7 H7A O3 0.99 2.34 3.086(6) 131.7 3_666

loop_
_geom_torsion_atom_site_label_1
_geom_torsion_atom_site_label_2
_geom_torsion_atom_site_label_3
_geom_torsion_atom_site_label_4
_geom_torsion
C6 C1 C2 C3 1.0(8)
Te C1 C2 C3 -174.2(4)
C1 C2 C3 C4 0.5(8)
C2 C3 C4 C5 -0.9(9)
C3 C4 C5 C6 -0.3(9)
C4 C5 C6 C1 1.8(8)
C4 C5 C6 C7 -179.4(5)
C2 C1 C6 C5 -2.1(7)
Te C1 C6 C5 172.4(4)
C2 C1 C6 C7 179.2(5)
Te C1 C6 C7 -6.3(7)
C9 N1 C7 C6 -62.3(6)
C10 N1 C7 C6 175.2(4)
C5 C6 C7 N1 115.1(5)
C1 C6 C7 N1 -66.2(6)
C16 C11 C12 C17 -178.4(6)
Te C11 C12 C17 6.5(9)
C16 C11 C12 C13 1.2(8)
Te C11 C12 C13 -173.8(4)
C11 C12 C13 C14 1.0(9)
C17 C12 C13 C14 -179.3(6)
C12 C13 C14 C15 -2.9(11)
C13 C14 C15 C16 2.3(11)
C14 C15 C16 C11 0.2(9)
C12 C11 C16 C15 -1.9(8)
Te C11 C16 C15 173.8(5)
